data_2202408
loop_
_publ_author_name
'Hosaini Sadr, Moayad'
'Razmi, Habib'
'Brooks, Neil R.'
'Clegg, William'

_publ_section_title
;
 Bis(tetraethylammonium) \m-tetrathiomolybdato(VI)-bis[chlorocopper(I)]
;
_journal_issue 12
_journal_name_full 'Acta Crystallographica Section E'
_journal_page_first m1134
_journal_page_last m1136
_journal_paper_doi 10.1107/S1600536803025807
_journal_volume 59
_journal_year 2003
_chemical_formula_iupac '(C8 H20 N1)2 [Cu Mo Cl2 S4]'
_chemical_formula_moiety '2C8 H20 N 1+,Cl2 Cu2 Mo S4 2-'
_chemical_formula_sum 'C16 H40 Cl2 Cu2 Mo N2 S4'
_chemical_formula_weight 682.66
_chemical_name_systematic ?
_space_group_IT_number 14
_symmetry_cell_setting monoclinic
_symmetry_space_group_name_Hall '-P 2yn'
_symmetry_space_group_name_H-M 'P 1 21/n 1'
_atom_sites_solution_hydrogens geom
_atom_sites_solution_primary direct
_atom_sites_solution_secondary difmap
_audit_creation_method SHELXL-97
_cell_angle_alpha 90.00
_cell_angle_beta 93.1750(10)
_cell_angle_gamma 90.00
_cell_formula_units_Z 4
_cell_length_a 7.5052(5)
_cell_length_b 13.2537(9)
_cell_length_c 27.9439(18)
_cell_measurement_reflns_used 1000
_cell_measurement_temperature 150(2)
_cell_measurement_theta_max 25.0
_cell_measurement_theta_min 2.5
_cell_volume 2775.4(3)
_computing_cell_refinement 'SAINT (Bruker, 2001)'
_computing_data_collection 'SMART (Bruker, 2001)'
_computing_data_reduction SAINT
_computing_molecular_graphics SHELXTL
_computing_publication_material 'SHELXTL and local programs'
_computing_structure_refinement SHELXTL
_computing_structure_solution 'SHELXTL (Sheldrick, 2001)'
_diffrn_ambient_temperature 150(2)
_diffrn_detector_area_resol_mean 8.192
_diffrn_measured_fraction_theta_full 0.994
_diffrn_measured_fraction_theta_max 0.994
_diffrn_measurement_device_type 'Bruker SMART 1K CCD'
_diffrn_measurement_method 'thin-slice \w'
_diffrn_radiation_monochromator graphite
_diffrn_radiation_source 'sealed tube'
_diffrn_radiation_type MoK\a
_diffrn_radiation_wavelength 0.71073
_diffrn_reflns_av_R_equivalents 0.0478
_diffrn_reflns_av_sigmaI/netI 0.0525
_diffrn_reflns_limit_h_max 8
_diffrn_reflns_limit_h_min -8
_diffrn_reflns_limit_k_max 15
_diffrn_reflns_limit_k_min -15
_diffrn_reflns_limit_l_max 30
_diffrn_reflns_limit_l_min -33
_diffrn_reflns_number 15663
_diffrn_reflns_theta_full 25.01
_diffrn_reflns_theta_max 25.01
_diffrn_reflns_theta_min 1.70
_diffrn_standards_number 0
_exptl_absorpt_coefficient_mu 2.463
_exptl_absorpt_correction_T_max 0.782
_exptl_absorpt_correction_T_min 0.698
_exptl_absorpt_correction_type multi-scan
_exptl_absorpt_process_details '(SADABS; Sheldrick, 2002)'
_exptl_crystal_colour 'deep violet'
_exptl_crystal_density_diffrn 1.634
_exptl_crystal_density_method 'not measured'
_exptl_crystal_description block
_exptl_crystal_F_000 1392
_exptl_crystal_size_max 0.18
_exptl_crystal_size_mid 0.12
_exptl_crystal_size_min 0.10
_refine_diff_density_max 0.431
_refine_diff_density_min -0.472
_refine_ls_extinction_method none
_refine_ls_goodness_of_fit_ref 1.040
_refine_ls_hydrogen_treatment constr
_refine_ls_matrix_type full
_refine_ls_number_parameters 252
_refine_ls_number_reflns 4845
_refine_ls_number_restraints 0
_refine_ls_restrained_S_all 1.040
_refine_ls_R_factor_all 0.0584
_refine_ls_R_factor_gt 0.0326
_refine_ls_shift/su_max 0.001
_refine_ls_shift/su_mean 0.000
_refine_ls_structure_factor_coef Fsqd
_refine_ls_weighting_details 'w = 1/[\s^2^(Fo^2^)+(0.0256P)^2^+0.3229P] where P = (Fo^2^+2Fc^2^)/3'
_refine_ls_weighting_scheme calc
_refine_ls_wR_factor_gt 0.0628
_refine_ls_wR_factor_ref 0.0705
_reflns_number_gt 3525
_reflns_number_total 4845
_reflns_threshold_expression I>2\s(I)
_cod_data_source_file bt6381.cif
_cod_data_source_block I
_cod_original_sg_symbol_H-M 'P 21/n'
_cod_database_code 2202408
_cod_database_fobs_code 2202408

loop_
_symmetry_equiv_pos_as_xyz
'x, y, z'
'-x+1/2, y+1/2, -z+1/2'
'-x, -y, -z'
'x-1/2, -y-1/2, z-1/2'

loop_
_atom_site_label
_atom_site_fract_x
_atom_site_fract_y
_atom_site_fract_z
_atom_site_U_iso_or_equiv
_atom_site_adp_type
_atom_site_calc_flag
_atom_site_refinement_flags
_atom_site_occupancy
_atom_site_disorder_assembly
_atom_site_disorder_group
_atom_site_type_symbol
Mo 0.72508(4) 0.25634(2) 0.381231(12) 0.02045(10) Uani d . 1 . . Mo
Cu1 0.56140(6) 0.08216(3) 0.373848(17) 0.02707(14) Uani d . 1 . . Cu
Cu2 0.89008(6) 0.42862(3) 0.384924(17) 0.02569(14) Uani d . 1 . . Cu
S1 0.55509(15) 0.20339(8) 0.31914(4) 0.0347(3) Uani d . 1 . . S
S2 0.73087(14) 0.13609(7) 0.43647(4) 0.0251(2) Uani d . 1 . . S
S3 0.99908(14) 0.28471(8) 0.35867(4) 0.0280(3) Uani d . 1 . . S
S4 0.61835(14) 0.39940(7) 0.40902(4) 0.0296(3) Uani d . 1 . . S
Cl1 0.43352(15) -0.06386(7) 0.36616(4) 0.0364(3) Uani d . 1 . . Cl
Cl2 1.01851(13) 0.57431(7) 0.38449(4) 0.0301(3) Uani d . 1 . . Cl
N1 0.4477(4) 0.5840(2) 0.27277(11) 0.0192(7) Uani d . 1 . . N
C1 0.3390(5) 0.5020(3) 0.29519(14) 0.0268(10) Uani d . 1 . . C
H1A 0.4173 0.4430 0.3019 0.032 Uiso calc R 1 . . H
H1B 0.2996 0.5269 0.3263 0.032 Uiso calc R 1 . . H
C2 0.1763(6) 0.4674(3) 0.26512(16) 0.0389(12) Uani d . 1 . . C
H2A 0.0905 0.5229 0.2616 0.058 Uiso calc R 1 . . H
H2B 0.1210 0.4102 0.2809 0.058 Uiso calc R 1 . . H
H2C 0.2123 0.4466 0.2334 0.058 Uiso calc R 1 . . H
C3 0.5335(6) 0.5457(3) 0.22805(15) 0.0314(11) Uani d . 1 . . C
H3A 0.4376 0.5237 0.2046 0.038 Uiso calc R 1 . . H
H3B 0.5969 0.6025 0.2135 0.038 Uiso calc R 1 . . H
C4 0.6637(6) 0.4593(3) 0.23616(18) 0.0504(14) Uani d . 1 . . C
H4A 0.7607 0.4801 0.2589 0.076 Uiso calc R 1 . . H
H4B 0.7131 0.4405 0.2057 0.076 Uiso calc R 1 . . H
H4C 0.6016 0.4012 0.2491 0.076 Uiso calc R 1 . . H
C5 0.5842(5) 0.6179(3) 0.31048(15) 0.0315(10) Uani d . 1 . . C
H5A 0.6634 0.5601 0.3190 0.038 Uiso calc R 1 . . H
H5B 0.5219 0.6364 0.3395 0.038 Uiso calc R 1 . . H
C6 0.6987(6) 0.7058(3) 0.29697(17) 0.0448(13) Uani d . 1 . . C
H6A 0.7504 0.6919 0.2662 0.067 Uiso calc R 1 . . H
H6B 0.7948 0.7156 0.3217 0.067 Uiso calc R 1 . . H
H6C 0.6254 0.7669 0.2942 0.067 Uiso calc R 1 . . H
C7 0.3310(5) 0.6709(3) 0.25623(14) 0.0242(9) Uani d . 1 . . C
H7A 0.2436 0.6461 0.2311 0.029 Uiso calc R 1 . . H
H7B 0.4066 0.7219 0.2413 0.029 Uiso calc R 1 . . H
C8 0.2297(6) 0.7224(3) 0.29467(16) 0.0366(11) Uani d . 1 . . C
H8A 0.1591 0.6723 0.3111 0.055 Uiso calc R 1 . . H
H8B 0.1500 0.7736 0.2799 0.055 Uiso calc R 1 . . H
H8C 0.3144 0.7547 0.3178 0.055 Uiso calc R 1 . . H
N2 0.2560(4) 0.2288(2) 0.52346(11) 0.0203(7) Uani d . 1 . . N
C9 0.2444(6) 0.2956(3) 0.47963(14) 0.0308(10) Uani d . 1 . . C
H9A 0.1572 0.2658 0.4558 0.037 Uiso calc R 1 . . H
H9B 0.3621 0.2959 0.4653 0.037 Uiso calc R 1 . . H
C10 0.1900(7) 0.4045(3) 0.48891(16) 0.0456(13) Uani d . 1 . . C
H10A 0.0693 0.4057 0.5006 0.068 Uiso calc R 1 . . H
H10B 0.1921 0.4432 0.4591 0.068 Uiso calc R 1 . . H
H10C 0.2737 0.4345 0.5130 0.068 Uiso calc R 1 . . H
C11 0.3741(5) 0.2764(3) 0.56354(14) 0.0242(9) Uani d . 1 . . C
H11A 0.3135 0.3375 0.5750 0.029 Uiso calc R 1 . . H
H11B 0.3856 0.2283 0.5906 0.029 Uiso calc R 1 . . H
C12 0.5603(5) 0.3059(3) 0.54972(15) 0.0381(11) Uani d . 1 . . C
H12A 0.6227 0.2460 0.5387 0.057 Uiso calc R 1 . . H
H12B 0.6270 0.3346 0.5776 0.057 Uiso calc R 1 . . H
H12C 0.5512 0.3561 0.5240 0.057 Uiso calc R 1 . . H
C13 0.0702(5) 0.2142(3) 0.54106(14) 0.0266(10) Uani d . 1 . . C
H13A 0.0243 0.2807 0.5508 0.032 Uiso calc R 1 . . H
H13B -0.0087 0.1897 0.5140 0.032 Uiso calc R 1 . . H
C14 0.0568(5) 0.1419(3) 0.58253(15) 0.0348(11) Uani d . 1 . . C
H14A 0.0941 0.0744 0.5728 0.052 Uiso calc R 1 . . H
H14B -0.0669 0.1393 0.5920 0.052 Uiso calc R 1 . . H
H14C 0.1344 0.1650 0.6097 0.052 Uiso calc R 1 . . H
C15 0.3371(5) 0.1288(3) 0.51008(14) 0.0248(10) Uani d . 1 . . C
H15A 0.4575 0.1415 0.4986 0.030 Uiso calc R 1 . . H
H15B 0.3519 0.0867 0.5393 0.030 Uiso calc R 1 . . H
C16 0.2310(5) 0.0699(3) 0.47231(15) 0.0319(11) Uani d . 1 . . C
H16A 0.1135 0.0537 0.4839 0.048 Uiso calc R 1 . . H
H16B 0.2942 0.0073 0.4654 0.048 Uiso calc R 1 . . H
H16C 0.2162 0.1104 0.4430 0.048 Uiso calc R 1 . . H

loop_
_atom_site_aniso_label
_atom_site_aniso_U_11
_atom_site_aniso_U_22
_atom_site_aniso_U_33
_atom_site_aniso_U_12
_atom_site_aniso_U_13
_atom_site_aniso_U_23
Mo 0.02160(19) 0.02293(19) 0.01668(19) -0.00241(15) -0.00021(14) -0.00022(15)
Cu1 0.0290(3) 0.0268(3) 0.0252(3) -0.0060(2) 0.0006(2) -0.0031(2)
Cu2 0.0291(3) 0.0247(3) 0.0234(3) -0.0047(2) 0.0021(2) -0.0003(2)
S1 0.0365(7) 0.0428(7) 0.0236(6) -0.0131(5) -0.0090(5) 0.0048(5)
S2 0.0290(6) 0.0254(5) 0.0206(6) -0.0015(4) -0.0015(5) 0.0016(4)
S3 0.0274(6) 0.0299(6) 0.0272(6) -0.0040(5) 0.0071(5) -0.0065(5)
S4 0.0281(6) 0.0252(5) 0.0364(7) 0.0019(5) 0.0084(5) 0.0016(5)
Cl1 0.0466(7) 0.0293(6) 0.0325(7) -0.0120(5) -0.0047(5) -0.0035(5)
Cl2 0.0337(6) 0.0251(5) 0.0324(6) -0.0043(4) 0.0096(5) -0.0036(4)
N1 0.0177(17) 0.0218(17) 0.0180(18) -0.0014(14) 0.0004(14) 0.0027(14)
C1 0.029(2) 0.022(2) 0.030(3) -0.0007(18) 0.008(2) 0.0035(18)
C2 0.049(3) 0.032(2) 0.036(3) -0.014(2) 0.005(2) -0.003(2)
C3 0.036(3) 0.033(2) 0.026(3) -0.006(2) 0.014(2) -0.001(2)
C4 0.048(3) 0.033(3) 0.073(4) 0.008(2) 0.032(3) 0.000(3)
C5 0.025(2) 0.040(3) 0.029(3) -0.007(2) -0.007(2) -0.002(2)
C6 0.031(3) 0.056(3) 0.047(3) -0.015(2) -0.002(2) -0.002(3)
C7 0.027(2) 0.020(2) 0.026(2) 0.0002(18) -0.0044(19) 0.0055(18)
C8 0.032(3) 0.025(2) 0.054(3) -0.001(2) 0.007(2) -0.006(2)
N2 0.0197(18) 0.0241(17) 0.0169(18) -0.0005(14) 0.0006(14) -0.0021(14)
C9 0.044(3) 0.031(2) 0.017(2) 0.000(2) -0.004(2) 0.0032(19)
C10 0.069(4) 0.034(3) 0.032(3) 0.005(2) -0.007(3) 0.008(2)
C11 0.024(2) 0.026(2) 0.022(2) -0.0065(18) -0.0036(18) -0.0029(18)
C12 0.030(3) 0.055(3) 0.029(3) -0.012(2) -0.002(2) -0.005(2)
C13 0.018(2) 0.031(2) 0.031(3) -0.0010(18) 0.0067(19) -0.0123(19)
C14 0.028(3) 0.038(3) 0.039(3) -0.010(2) 0.011(2) -0.010(2)
C15 0.023(2) 0.025(2) 0.027(2) 0.0029(18) 0.0056(19) -0.0018(18)
C16 0.034(3) 0.030(2) 0.032(3) 0.001(2) 0.003(2) -0.013(2)

loop_
_atom_type_symbol
_atom_type_description
_atom_type_scat_dispersion_real
_atom_type_scat_dispersion_imag
_atom_type_scat_source
C C 0.0033 0.0016 'International Tables Vol C Tables 4.2.6.8 and 6.1.1.4'
H H 0.0000 0.0000 'International Tables Vol C Tables 4.2.6.8 and 6.1.1.4'
N N 0.0061 0.0033 'International Tables Vol C Tables 4.2.6.8 and 6.1.1.4'
S S 0.1246 0.1234 'International Tables Vol C Tables 4.2.6.8 and 6.1.1.4'
Cu Cu 0.3201 1.2651 'International Tables Vol C Tables 4.2.6.8 and 6.1.1.4'
Mo Mo -1.6832 0.6857 'International Tables Vol C Tables 4.2.6.8 and 6.1.1.4'
Cl Cl 0.1484 0.1585 'International Tables Vol C Tables 4.2.6.8 and 6.1.1.4'

loop_
_geom_angle_atom_site_label_1
_geom_angle_atom_site_label_2
_geom_angle_atom_site_label_3
_geom_angle
_geom_angle_publ_flag
S1 Mo S2 107.84(4) yes
S1 Mo S3 109.57(4) yes
S1 Mo S4 110.04(5) yes
S2 Mo S3 109.71(4) yes
S2 Mo S4 111.38(4) yes
S3 Mo S4 108.28(4) yes
S1 Cu1 S2 107.41(4) yes
S1 Cu1 Cl1 125.94(5) yes
S2 Cu1 Cl1 126.61(4) yes
S3 Cu2 S4 108.23(4) yes
S3 Cu2 Cl2 126.51(4) yes
S4 Cu2 Cl2 125.21(4) yes
Mo S1 Cu1 72.51(4) yes
Mo S2 Cu1 72.24(3) yes
Mo S3 Cu2 71.73(3) yes
Mo S4 Cu2 71.73(3) yes
C1 N1 C3 111.2(3) no
C1 N1 C5 106.7(3) no
C1 N1 C7 111.0(3) no
C3 N1 C5 111.9(3) no
C3 N1 C7 105.6(3) no
C5 N1 C7 110.6(3) no
N1 C1 H1A 108.5 no
N1 C1 H1B 108.5 no
N1 C1 C2 115.1(3) no
H1A C1 H1B 107.5 no
H1A C1 C2 108.5 no
H1B C1 C2 108.5 no
C1 C2 H2A 109.5 no
C1 C2 H2B 109.5 no
C1 C2 H2C 109.5 no
H2A C2 H2B 109.5 no
H2A C2 H2C 109.5 no
H2B C2 H2C 109.5 no
N1 C3 H3A 108.4 no
N1 C3 H3B 108.4 no
N1 C3 C4 115.3(3) no
H3A C3 H3B 107.5 no
H3A C3 C4 108.4 no
H3B C3 C4 108.4 no
C3 C4 H4A 109.5 no
C3 C4 H4B 109.5 no
C3 C4 H4C 109.5 no
H4A C4 H4B 109.5 no
H4A C4 H4C 109.5 no
H4B C4 H4C 109.5 no
N1 C5 H5A 108.4 no
N1 C5 H5B 108.4 no
N1 C5 C6 115.6(3) no
H5A C5 H5B 107.4 no
H5A C5 C6 108.4 no
H5B C5 C6 108.4 no
C5 C6 H6A 109.5 no
C5 C6 H6B 109.5 no
C5 C6 H6C 109.5 no
H6A C6 H6B 109.5 no
H6A C6 H6C 109.5 no
H6B C6 H6C 109.5 no
N1 C7 H7A 108.3 no
N1 C7 H7B 108.3 no
N1 C7 C8 115.7(3) no
H7A C7 H7B 107.4 no
H7A C7 C8 108.3 no
H7B C7 C8 108.3 no
C7 C8 H8A 109.5 no
C7 C8 H8B 109.5 no
C7 C8 H8C 109.5 no
H8A C8 H8B 109.5 no
H8A C8 H8C 109.5 no
H8B C8 H8C 109.5 no
C9 N2 C11 111.0(3) no
C9 N2 C13 109.0(3) no
C9 N2 C15 108.6(3) no
C11 N2 C13 108.8(3) no
C11 N2 C15 108.6(3) no
C13 N2 C15 110.9(3) no
N2 C9 H9A 108.6 no
N2 C9 H9B 108.6 no
N2 C9 C10 114.9(3) no
H9A C9 H9B 107.5 no
H9A C9 C10 108.6 no
H9B C9 C10 108.6 no
C9 C10 H10A 109.5 no
C9 C10 H10B 109.5 no
C9 C10 H10C 109.5 no
H10A C10 H10B 109.5 no
H10A C10 H10C 109.5 no
H10B C10 H10C 109.5 no
N2 C11 H11A 108.5 no
N2 C11 H11B 108.5 no
N2 C11 C12 115.1(3) no
H11A C11 H11B 107.5 no
H11A C11 C12 108.5 no
H11B C11 C12 108.5 no
C11 C12 H12A 109.5 no
C11 C12 H12B 109.5 no
C11 C12 H12C 109.5 no
H12A C12 H12B 109.5 no
H12A C12 H12C 109.5 no
H12B C12 H12C 109.5 no
N2 C13 H13A 108.4 no
N2 C13 H13B 108.4 no
N2 C13 C14 115.5(3) no
H13A C13 H13B 107.5 no
H13A C13 C14 108.4 no
H13B C13 C14 108.4 no
C13 C14 H14A 109.5 no
C13 C14 H14B 109.5 no
C13 C14 H14C 109.5 no
H14A C14 H14B 109.5 no
H14A C14 H14C 109.5 no
H14B C14 H14C 109.5 no
N2 C15 H15A 108.5 no
N2 C15 H15B 108.5 no
N2 C15 C16 115.0(3) no
H15A C15 H15B 107.5 no
H15A C15 C16 108.5 no
H15B C15 C16 108.5 no
C15 C16 H16A 109.5 no
C15 C16 H16B 109.5 no
C15 C16 H16C 109.5 no
H16A C16 H16B 109.5 no
H16A C16 H16C 109.5 no
H16B C16 H16C 109.5 no

loop_
_geom_bond_atom_site_label_1
_geom_bond_atom_site_label_2
_geom_bond_site_symmetry_2
_geom_bond_distance
_geom_bond_publ_flag
Mo Cu1 . 2.6178(6) no
Mo Cu2 . 2.5969(6) no
Mo S1 . 2.2102(11) yes
Mo S2 . 2.2174(10) yes
Mo S3 . 2.2162(11) yes
Mo S4 . 2.2156(10) yes
Cu1 S1 . 2.2165(12) yes
Cu1 S2 . 2.2235(11) yes
Cu1 Cl1 . 2.1656(11) yes
Cu2 S3 . 2.2163(11) yes
Cu2 S4 . 2.2169(11) yes
Cu2 Cl2 . 2.1584(10) yes
N1 C1 . 1.516(4) no
N1 C3 . 1.525(5) no
N1 C5 . 1.497(5) no
N1 C7 . 1.504(4) no
C1 H1A . 0.990 no
C1 H1B . 0.990 no
C1 C2 . 1.514(6) no
C2 H2A . 0.980 no
C2 H2B . 0.980 no
C2 H2C . 0.980 no
C3 H3A . 0.990 no
C3 H3B . 0.990 no
C3 C4 . 1.514(5) no
C4 H4A . 0.980 no
C4 H4B . 0.980 no
C4 H4C . 0.980 no
C5 H5A . 0.990 no
C5 H5B . 0.990 no
C5 C6 . 1.508(5) no
C6 H6A . 0.980 no
C6 H6B . 0.980 no
C6 H6C . 0.980 no
C7 H7A . 0.990 no
C7 H7B . 0.990 no
C7 C8 . 1.512(5) no
C8 H8A . 0.980 no
C8 H8B . 0.980 no
C8 H8C . 0.980 no
N2 C9 . 1.510(5) no
N2 C11 . 1.526(5) no
N2 C13 . 1.517(4) no
N2 C15 . 1.515(4) no
C9 H9A . 0.990 no
C9 H9B . 0.990 no
C9 C10 . 1.526(5) no
C10 H10A . 0.980 no
C10 H10B . 0.980 no
C10 H10C . 0.980 no
C11 H11A . 0.990 no
C11 H11B . 0.990 no
C11 C12 . 1.521(5) no
C12 H12A . 0.980 no
C12 H12B . 0.980 no
C12 H12C . 0.980 no
C13 H13A . 0.990 no
C13 H13B . 0.990 no
C13 C14 . 1.512(5) no
C14 H14A . 0.980 no
C14 H14B . 0.980 no
C14 H14C . 0.980 no
C15 H15A . 0.990 no
C15 H15B . 0.990 no
C15 C16 . 1.505(5) no
C16 H16A . 0.980 no
C16 H16B . 0.980 no
C16 H16C . 0.980 no

loop_
_geom_torsion_atom_site_label_1
_geom_torsion_atom_site_label_2
_geom_torsion_atom_site_label_3
_geom_torsion_atom_site_label_4
_geom_torsion
_geom_torsion_publ_flag
S2 Mo S1 Cu1 -0.41(4) no
S3 Mo S1 Cu1 118.96(4) no
S4 Mo S1 Cu1 -122.09(4) no
S2 Cu1 S1 Mo 0.41(4) no
Cl1 Cu1 S1 Mo -177.50(5) no
S1 Mo S2 Cu1 0.41(4) no
S3 Mo S2 Cu1 -118.87(4) no
S4 Mo S2 Cu1 121.25(4) no
S1 Cu1 S2 Mo -0.41(4) no
Cl1 Cu1 S2 Mo 177.49(5) no
S1 Mo S3 Cu2 118.76(4) no
S2 Mo S3 Cu2 -123.03(4) no
S4 Mo S3 Cu2 -1.27(5) no
S4 Cu2 S3 Mo 1.27(5) no
Cl2 Cu2 S3 Mo -176.15(5) no
S1 Mo S4 Cu2 -118.46(4) no
S2 Mo S4 Cu2 121.99(4) no
S3 Mo S4 Cu2 1.27(5) no
S3 Cu2 S4 Mo -1.27(5) no
Cl2 Cu2 S4 Mo 176.20(5) no
C3 N1 C1 C2 -65.9(4) no
C5 N1 C1 C2 171.9(3) no
C7 N1 C1 C2 51.3(4) no
C1 N1 C3 C4 -61.5(4) no
C5 N1 C3 C4 57.6(4) no
C7 N1 C3 C4 178.0(3) no
C1 N1 C5 C6 -175.3(3) no
C3 N1 C5 C6 62.9(4) no
C7 N1 C5 C6 -54.5(4) no
C1 N1 C7 C8 59.3(4) no
C3 N1 C7 C8 179.9(3) no
C5 N1 C7 C8 -58.9(4) no
C11 N2 C9 C10 -52.4(4) no
C13 N2 C9 C10 67.3(4) no
C15 N2 C9 C10 -171.7(3) no
C9 N2 C11 C12 -54.1(4) no
C13 N2 C11 C12 -174.0(3) no
C15 N2 C11 C12 65.2(4) no
C9 N2 C13 C14 175.2(3) no
C11 N2 C13 C14 -63.7(4) no
C15 N2 C13 C14 55.6(4) no
C9 N2 C15 C16 -61.9(4) no
C11 N2 C15 C16 177.3(3) no
C13 N2 C15 C16 57.9(4) no
